data_4003438
loop_
_publ_author_name
'Hu, Xiaoguang'
'Chen, Hanjiao'
'Zhao, Lei'
'Miao, Maosheng'
'Zheng, Yonghao'

_publ_section_title
;
 Observation of a Solid-State-Induced Thermally Populated Spin-Triplet
 State in Radical Regioisomers
;
_journal_issue 24
_journal_name_full 'Chemistry of Materials'
_journal_page_first 10256
_journal_paper_doi 10.1021/acs.chemmater.9b04495
_journal_volume 31
_journal_year 2019
_chemical_formula_moiety 'C39 H28 N3'
_chemical_formula_sum 'C39 H28 N3'
_chemical_formula_weight 538.64
_space_group_crystal_system monoclinic
_space_group_IT_number 4
_space_group_name_Hall 'P 2yb'
_space_group_name_H-M_alt 'P 1 21 1'
_atom_sites_solution_hydrogens geom
_atom_sites_solution_primary iterative
_audit_creation_date 2017-10-19
_audit_creation_method
;
Olex2 1.2
(compiled 2017.08.10 svn.r3458 for OlexSys, GUI svn.r5381)
;
_cell_angle_alpha 90
_cell_angle_beta 96.838(4)
_cell_angle_gamma 90
_cell_formula_units_Z 2
_cell_length_a 9.7905(4)
_cell_length_b 9.3048(6)
_cell_length_c 16.1235(7)
_cell_measurement_reflns_used 1444
_cell_measurement_temperature 143.00(10)
_cell_measurement_theta_max 25.3930
_cell_measurement_theta_min 3.7890
_cell_volume 1458.38(13)
_computing_cell_refinement
;
CrysAlisPro, Agilent Technologies,
Version 1.171.37.35 (release 13-08-2014 CrysAlis171 .NET)
(compiled Aug 13 2014,18:06:01)
;
_computing_data_collection
;
CrysAlisPro, Agilent Technologies,
Version 1.171.37.35 (release 13-08-2014 CrysAlis171 .NET)
(compiled Aug 13 2014,18:06:01)
;
_computing_data_reduction
;
CrysAlisPro, Agilent Technologies,
Version 1.171.37.35 (release 13-08-2014 CrysAlis171 .NET)
(compiled Aug 13 2014,18:06:01)
;
_computing_molecular_graphics 'Olex2 (Dolomanov et al., 2009)'
_computing_publication_material 'Olex2 (Dolomanov et al., 2009)'
_computing_structure_refinement 'ShelXL (Sheldrick, 2015)'
_computing_structure_solution
;
Superflip (Palatinus & Chapuis, 2007;Palatinus & van der Lee, 2008;
Palatinus et al., 2012)
;
_diffrn_ambient_environment N~2~
_diffrn_ambient_temperature 143.00(10)
_diffrn_detector 'CCD plate'
_diffrn_detector_area_resol_mean 16.0874
_diffrn_detector_type Eos
_diffrn_measured_fraction_theta_full 0.991
_diffrn_measured_fraction_theta_max 0.988
_diffrn_measurement_details
;
#__ type_ start__ end____ width___ exp.time_
  1 omega  -74.00   48.00   1.0000   15.0000
omega____ theta____ kappa____ phi______ frames
    -      -14.9669    0.0000 -120.0000 122

#__ type_ start__ end____ width___ exp.time_
  2 omega  -65.00  -39.00   1.0000   15.0000
omega____ theta____ kappa____ phi______ frames
    -      -14.9669  126.0000  -40.0000 26

#__ type_ start__ end____ width___ exp.time_
  3 omega  -75.00  -35.00   1.0000   15.0000
omega____ theta____ kappa____ phi______ frames
    -      -14.9669 -178.0000  -30.0000 40
;
_diffrn_measurement_device 'four-circle diffractometer'
_diffrn_measurement_device_type 'Xcalibur, Eos'
_diffrn_measurement_method '\w scans'
_diffrn_orient_matrix_UB_11 0.0365037000
_diffrn_orient_matrix_UB_12 0.0629674000
_diffrn_orient_matrix_UB_13 -0.0087673000
_diffrn_orient_matrix_UB_21 0.0122987000
_diffrn_orient_matrix_UB_22 0.0152245000
_diffrn_orient_matrix_UB_23 0.0433415000
_diffrn_orient_matrix_UB_31 0.0619921000
_diffrn_orient_matrix_UB_32 -0.0401419000
_diffrn_orient_matrix_UB_33 0.0027580000
_diffrn_radiation_monochromator graphite
_diffrn_radiation_probe x-ray
_diffrn_radiation_type MoK\a
_diffrn_radiation_wavelength 0.71073
_diffrn_reflns_av_R_equivalents 0.0190
_diffrn_reflns_av_unetI/netI 0.0506
_diffrn_reflns_Laue_measured_fraction_full 0.991
_diffrn_reflns_Laue_measured_fraction_max 0.988
_diffrn_reflns_limit_h_max 12
_diffrn_reflns_limit_h_min -11
_diffrn_reflns_limit_k_max 8
_diffrn_reflns_limit_k_min -11
_diffrn_reflns_limit_l_max 20
_diffrn_reflns_limit_l_min -14
_diffrn_reflns_number 5903
_diffrn_reflns_point_group_measured_fraction_full 0.714
_diffrn_reflns_point_group_measured_fraction_max 0.702
_diffrn_reflns_theta_full 25.242
_diffrn_reflns_theta_max 26.368
_diffrn_reflns_theta_min 3.098
_diffrn_source 'Enhance (Mo) X-ray Source'
_exptl_absorpt_coefficient_mu 0.072
_exptl_absorpt_correction_T_max 1.00000
_exptl_absorpt_correction_T_min 0.89395
_exptl_absorpt_correction_type multi-scan
_exptl_absorpt_process_details
;
CrysAlisPro, Agilent Technologies,
Version 1.171.37.35 (release 13-08-2014 CrysAlis171 .NET)
(compiled Aug 13 2014,18:06:01)
Empirical absorption correction using spherical harmonics,
 implemented in SCALE3 ABSPACK scaling algorithm.
;
_exptl_crystal_density_diffrn 1.227
_exptl_crystal_density_method 'not measured'
_exptl_crystal_description
;
;
_exptl_crystal_F_000 566
_exptl_crystal_size_max 0.4
_exptl_crystal_size_mid 0.35
_exptl_crystal_size_min 0.25
_refine_diff_density_max 0.124
_refine_diff_density_min -0.143
_refine_diff_density_rms 0.031
_refine_ls_abs_structure_details
;
 Flack x determined using 700 quotients [(I+)-(I-)]/[(I+)+(I-)]
 (Parsons, Flack and Wagner, Acta Cryst. B69 (2013) 249-259).
;
_refine_ls_abs_structure_Flack -0.2(10)
_refine_ls_extinction_method none
_refine_ls_goodness_of_fit_ref 1.009
_refine_ls_hydrogen_treatment constr
_refine_ls_matrix_type full
_refine_ls_number_parameters 379
_refine_ls_number_reflns 4189
_refine_ls_number_restraints 1
_refine_ls_restrained_S_all 1.008
_refine_ls_R_factor_all 0.0712
_refine_ls_R_factor_gt 0.0461
_refine_ls_shift/su_max 0.000
_refine_ls_shift/su_mean 0.000
_refine_ls_structure_factor_coef Fsqd
_refine_ls_weighting_details 'w=1/[\s^2^(Fo^2^)+(0.0336P)^2^] where P=(Fo^2^+2Fc^2^)/3'
_refine_ls_weighting_scheme calc
_refine_ls_wR_factor_gt 0.0789
_refine_ls_wR_factor_ref 0.0877
_reflns_Friedel_coverage 0.335
_reflns_Friedel_fraction_full 0.398
_reflns_Friedel_fraction_max 0.376
_reflns_number_gt 3005
_reflns_number_total 4189
_reflns_threshold_expression 'I > 2\s(I)'
_cod_data_source_file cm9b04495_si_002.cif
_cod_data_source_block 171018_s6_htt
_cod_depositor_comments 'Adding full bibliography for 4003436--4003440.cif.'
_cod_original_cell_volume 1458.38(12)
_cod_database_code 4003438
_shelx_shelxl_version_number 2014/7
_chemical_oxdiff_formula c12h12n2o3
_shelx_space_group_comment
;
The symmetry employed for this shelxl refinement is uniquely defined
by the following loop, which should always be used as a source of
symmetry information in preference to the above space-group names.
They are only intended as comments.
;
_shelx_estimated_absorpt_t_max 0.982
_shelx_estimated_absorpt_t_min 0.972
_reflns_odcompleteness_completeness 98.81
_reflns_odcompleteness_iscentric 1
_reflns_odcompleteness_theta 26.32
_olex2_refinement_description
;
1. Fixed Uiso
 At 1.2 times of:
  All C(H) groups
2.a Aromatic/amide H refined with riding coordinates:
 C3(H3), C4(H4), C6(H6), C9(H9), C10(H10), C11(H11), C12(H12), C13(H13),
 C16(H16), C17(H17), C18(H18), C19(H19), C20(H20), C23(H23), C24(H24), C25(H25),
  C26(H26), C27(H27), C29(H29), C30(H30), C31(H31), C32(H32), C33(H33),
 C35(H35), C36(H36), C37(H37), C38(H38), C39(H39)
;
_olex2_submission_special_instructions 'No special instructions were received'

loop_
_space_group_symop_operation_xyz
'x, y, z'
'-x, y+1/2, -z'

loop_
_atom_site_label
_atom_site_type_symbol
_atom_site_fract_x
_atom_site_fract_y
_atom_site_fract_z
_atom_site_U_iso_or_equiv
_atom_site_adp_type
_atom_site_occupancy
_atom_site_site_symmetry_order
_atom_site_calc_flag
_atom_site_refinement_flags_posn
N1 N 0.7486(2) 0.5744(3) 0.96314(16) 0.0393(7) Uani 1 1 d .
N2 N 0.8026(2) 0.5580(3) 1.04518(16) 0.0414(7) Uani 1 1 d .
N3 N 0.8806(2) 0.3215(3) 1.01513(16) 0.0467(7) Uani 1 1 d .
C1 C 0.8638(3) 0.4334(4) 1.06481(19) 0.0388(8) Uani 1 1 d .
C2 C 0.8333(3) 0.3435(4) 0.93224(19) 0.0415(8) Uani 1 1 d .
C3 C 0.8543(3) 0.2371(4) 0.87426(19) 0.0508(10) Uani 1 1 d .
H3 H 0.8990 0.1502 0.8929 0.061 Uiso 1 1 calc R
C4 C 0.8117(3) 0.2554(4) 0.7908(2) 0.0494(10) Uani 1 1 d .
H4 H 0.8260 0.1806 0.7526 0.059 Uiso 1 1 calc R
C5 C 0.7476(3) 0.3820(4) 0.76103(18) 0.0367(8) Uani 1 1 d .
C6 C 0.7274(3) 0.4916(4) 0.81740(18) 0.0357(8) Uani 1 1 d .
H6 H 0.6864 0.5797 0.7979 0.043 Uiso 1 1 calc R
C7 C 0.7676(3) 0.4712(4) 0.90261(18) 0.0351(8) Uani 1 1 d .
C8 C 0.9201(3) 0.4181(4) 1.15458(19) 0.0383(8) Uani 1 1 d .
C9 C 0.8817(3) 0.5130(4) 1.2140(2) 0.0529(10) Uani 1 1 d .
H9 H 0.8176 0.5875 1.1978 0.064 Uiso 1 1 calc R
C10 C 0.9364(4) 0.4995(5) 1.2968(2) 0.0632(12) Uani 1 1 d .
H10 H 0.9088 0.5641 1.3373 0.076 Uiso 1 1 calc R
C11 C 1.0301(4) 0.3935(5) 1.3206(2) 0.0596(11) Uani 1 1 d .
H11 H 1.0681 0.3855 1.3774 0.072 Uiso 1 1 calc R
C12 C 1.0688(3) 0.2992(5) 1.2626(2) 0.0595(11) Uani 1 1 d .
H12 H 1.1336 0.2256 1.2793 0.071 Uiso 1 1 calc R
C13 C 1.0138(3) 0.3109(4) 1.1798(2) 0.0495(10) Uani 1 1 d .
H13 H 1.0406 0.2447 1.1399 0.059 Uiso 1 1 calc R
C14 C 0.7060(3) 0.3978(4) 0.66947(18) 0.0362(8) Uani 1 1 d .
C15 C 0.8140(3) 0.3485(4) 0.61741(18) 0.0380(8) Uani 1 1 d .
C16 C 0.7859(3) 0.2491(4) 0.55413(19) 0.0491(10) Uani 1 1 d .
H16 H 0.6949 0.2133 0.5416 0.059 Uiso 1 1 calc R
C17 C 0.8881(4) 0.2008(5) 0.5086(2) 0.0652(12) Uani 1 1 d .
H17 H 0.8667 0.1336 0.4646 0.078 Uiso 1 1 calc R
C18 C 1.0198(4) 0.2499(5) 0.5271(2) 0.0658(13) Uani 1 1 d .
H18 H 1.0899 0.2169 0.4958 0.079 Uiso 1 1 calc R
C19 C 1.0507(3) 0.3461(5) 0.5901(3) 0.0620(12) Uani 1 1 d .
H19 H 1.1425 0.3795 0.6028 0.074 Uiso 1 1 calc R
C20 C 0.9492(3) 0.3955(4) 0.6358(2) 0.0478(9) Uani 1 1 d .
H20 H 0.9719 0.4620 0.6800 0.057 Uiso 1 1 calc R
C21 C 0.5810(3) 0.4445(4) 0.63584(19) 0.0383(8) Uani 1 1 d .
C22 C 0.5475(3) 0.4682(4) 0.54391(18) 0.0375(8) Uani 1 1 d .
C23 C 0.4288(3) 0.4111(4) 0.5014(2) 0.0532(10) Uani 1 1 d .
H23 H 0.3646 0.3640 0.5319 0.064 Uiso 1 1 calc R
C24 C 0.4019(4) 0.4215(5) 0.4157(2) 0.0715(13) Uani 1 1 d .
H24 H 0.3211 0.3787 0.3877 0.086 Uiso 1 1 calc R
C25 C 0.4906(5) 0.4928(6) 0.3706(2) 0.0747(13) Uani 1 1 d .
H25 H 0.4726 0.4988 0.3115 0.090 Uiso 1 1 calc R
C26 C 0.6054(4) 0.5553(5) 0.4120(3) 0.0724(13) Uani 1 1 d .
H26 H 0.6659 0.6084 0.3817 0.087 Uiso 1 1 calc R
C27 C 0.6338(3) 0.5418(4) 0.4977(2) 0.0564(10) Uani 1 1 d .
H27 H 0.7149 0.5845 0.5254 0.068 Uiso 1 1 calc R
C28 C 0.4656(3) 0.4715(4) 0.68727(19) 0.0391(8) Uani 1 1 d .
C29 C 0.3890(3) 0.5971(4) 0.6775(2) 0.0504(10) Uani 1 1 d .
H29 H 0.4101 0.6667 0.6379 0.061 Uiso 1 1 calc R
C30 C 0.2817(3) 0.6227(5) 0.7249(2) 0.0614(11) Uani 1 1 d .
H30 H 0.2303 0.7093 0.7176 0.074 Uiso 1 1 calc R
C31 C 0.2502(4) 0.5227(6) 0.7823(2) 0.0663(13) Uani 1 1 d .
H31 H 0.1778 0.5409 0.8152 0.080 Uiso 1 1 calc R
C32 C 0.3230(3) 0.3961(5) 0.7924(2) 0.0609(11) Uani 1 1 d .
H32 H 0.3002 0.3267 0.8318 0.073 Uiso 1 1 calc R
C33 C 0.4304(3) 0.3697(4) 0.7447(2) 0.0481(9) Uani 1 1 d .
H33 H 0.4798 0.2818 0.7513 0.058 Uiso 1 1 calc R
C34 C 0.6782(3) 0.7091(4) 0.94696(19) 0.0402(8) Uani 1 1 d .
C35 C 0.5483(3) 0.7124(5) 0.9025(2) 0.0529(10) Uani 1 1 d .
H35 H 0.5059 0.6262 0.8809 0.064 Uiso 1 1 calc R
C36 C 0.4815(4) 0.8420(6) 0.8900(2) 0.0708(13) Uani 1 1 d .
H36 H 0.3934 0.8454 0.8582 0.085 Uiso 1 1 calc R
C37 C 0.5409(5) 0.9667(5) 0.9230(3) 0.0744(13) Uani 1 1 d .
H37 H 0.4937 1.0557 0.9146 0.089 Uiso 1 1 calc R
C38 C 0.6703(4) 0.9612(5) 0.9687(2) 0.0657(11) Uani 1 1 d .
H38 H 0.7113 1.0468 0.9921 0.079 Uiso 1 1 calc R
C39 C 0.7397(4) 0.8330(4) 0.9804(2) 0.0517(9) Uani 1 1 d .
H39 H 0.8287 0.8296 1.0111 0.062 Uiso 1 1 calc R

loop_
_atom_site_aniso_label
_atom_site_aniso_U_11
_atom_site_aniso_U_22
_atom_site_aniso_U_33
_atom_site_aniso_U_23
_atom_site_aniso_U_13
_atom_site_aniso_U_12
N1 0.0435(14) 0.0388(18) 0.0352(15) -0.0045(15) 0.0025(12) 0.0049(14)
N2 0.0480(15) 0.043(2) 0.0320(15) -0.0020(15) -0.0005(12) 0.0018(15)
N3 0.0526(16) 0.051(2) 0.0354(16) -0.0044(16) 0.0000(13) 0.0100(16)
C1 0.0371(16) 0.044(2) 0.0345(19) -0.0002(18) 0.0008(14) -0.0019(17)
C2 0.0431(17) 0.047(2) 0.0333(18) -0.0033(19) 0.0014(14) 0.0066(18)
C3 0.062(2) 0.050(3) 0.039(2) -0.003(2) 0.0024(17) 0.020(2)
C4 0.059(2) 0.051(3) 0.038(2) -0.011(2) 0.0044(17) 0.0164(19)
C5 0.0350(15) 0.043(2) 0.0321(18) -0.0036(18) 0.0044(13) 0.0060(16)
C6 0.0335(15) 0.038(2) 0.0355(18) 0.0005(18) 0.0021(13) 0.0053(15)
C7 0.0347(15) 0.038(2) 0.0329(17) -0.0028(18) 0.0050(13) 0.0020(16)
C8 0.0366(16) 0.043(2) 0.0355(18) -0.0023(18) 0.0061(14) -0.0079(17)
C9 0.063(2) 0.054(3) 0.041(2) -0.004(2) 0.0037(17) 0.004(2)
C10 0.075(3) 0.074(3) 0.041(2) -0.014(2) 0.0071(19) -0.007(3)
C11 0.062(2) 0.081(3) 0.033(2) 0.006(2) -0.0047(17) -0.007(2)
C12 0.058(2) 0.078(3) 0.041(2) 0.010(2) -0.0008(17) 0.008(2)
C13 0.0501(19) 0.064(3) 0.0344(19) 0.000(2) 0.0037(15) 0.005(2)
C14 0.0358(16) 0.039(2) 0.0335(18) -0.0048(17) 0.0033(13) -0.0001(16)
C15 0.0386(16) 0.046(2) 0.0301(17) 0.0009(18) 0.0048(13) 0.0041(16)
C16 0.0503(19) 0.057(3) 0.0394(19) -0.006(2) 0.0024(16) 0.0109(19)
C17 0.081(3) 0.079(3) 0.034(2) -0.006(2) 0.0039(19) 0.034(3)
C18 0.069(3) 0.090(4) 0.043(2) 0.018(3) 0.025(2) 0.043(2)
C19 0.0428(19) 0.077(3) 0.069(3) 0.021(3) 0.0199(19) 0.010(2)
C20 0.0409(18) 0.053(2) 0.050(2) 0.001(2) 0.0063(16) 0.0045(17)
C21 0.0363(16) 0.040(2) 0.0386(19) 0.0007(18) 0.0052(14) -0.0012(16)
C22 0.0328(15) 0.042(2) 0.0375(18) 0.0008(19) 0.0025(14) 0.0034(16)
C23 0.0400(17) 0.072(3) 0.047(2) -0.002(2) 0.0021(15) 0.0004(19)
C24 0.061(2) 0.096(4) 0.052(2) -0.012(3) -0.016(2) 0.004(2)
C25 0.092(3) 0.093(4) 0.037(2) 0.001(3) 0.001(2) 0.026(3)
C26 0.077(3) 0.087(4) 0.056(3) 0.024(3) 0.019(2) 0.005(3)
C27 0.0505(19) 0.067(3) 0.051(2) 0.016(2) 0.0025(17) -0.003(2)
C28 0.0321(16) 0.049(2) 0.0352(18) -0.0031(19) 0.0015(13) 0.0005(17)
C29 0.0397(18) 0.059(3) 0.052(2) 0.000(2) 0.0027(16) 0.0071(19)
C30 0.044(2) 0.076(3) 0.062(3) -0.012(3) -0.0007(19) 0.017(2)
C31 0.042(2) 0.098(4) 0.061(3) -0.019(3) 0.0129(19) 0.000(2)
C32 0.053(2) 0.079(3) 0.053(2) -0.006(2) 0.0172(18) -0.017(2)
C33 0.0452(18) 0.054(3) 0.045(2) -0.007(2) 0.0071(16) -0.0046(18)
C34 0.0448(18) 0.040(2) 0.0365(19) -0.0039(19) 0.0091(15) 0.0036(18)
C35 0.0471(19) 0.053(3) 0.057(2) -0.009(2) 0.0004(17) 0.012(2)
C36 0.062(2) 0.080(4) 0.068(3) -0.014(3) -0.001(2) 0.032(3)
C37 0.092(3) 0.061(3) 0.072(3) 0.000(3) 0.015(2) 0.037(3)
C38 0.085(3) 0.049(3) 0.065(3) -0.006(2) 0.016(2) 0.005(2)
C39 0.056(2) 0.049(3) 0.051(2) -0.008(2) 0.0094(17) 0.000(2)

loop_
_atom_type_symbol
_atom_type_description
_atom_type_scat_dispersion_real
_atom_type_scat_dispersion_imag
_atom_type_scat_source
C C 0.0033 0.0016 'International Tables Vol C Tables 4.2.6.8 and 6.1.1.4'
H H 0.0000 0.0000 'International Tables Vol C Tables 4.2.6.8 and 6.1.1.4'
N N 0.0061 0.0033 'International Tables Vol C Tables 4.2.6.8 and 6.1.1.4'

loop_
_geom_angle_atom_site_label_1
_geom_angle_atom_site_label_2
_geom_angle_atom_site_label_3
_geom_angle
N2 N1 C7 121.9(3)
N2 N1 C34 113.1(3)
C7 N1 C34 124.9(3)
C1 N2 N1 116.0(3)
C1 N3 C2 114.5(3)
N2 C1 N3 128.5(3)
N2 C1 C8 114.8(3)
N3 C1 C8 116.7(3)
N3 C2 C3 119.1(3)
N3 C2 C7 122.9(3)
C3 C2 C7 118.0(3)
C2 C3 H3 119.4
C4 C3 C2 121.2(3)
C4 C3 H3 119.4
C3 C4 H4 119.5
C3 C4 C5 121.0(3)
C5 C4 H4 119.5
C4 C5 C6 119.1(3)
C4 C5 C14 118.8(3)
C6 C5 C14 122.0(3)
C5 C6 H6 120.1
C5 C6 C7 119.8(3)
C7 C6 H6 120.1
N1 C7 C2 115.9(3)
C6 C7 N1 123.3(3)
C6 C7 C2 120.8(3)
C9 C8 C1 120.6(3)
C13 C8 C1 120.6(3)
C13 C8 C9 118.7(3)
C8 C9 H9 119.9
C10 C9 C8 120.2(4)
C10 C9 H9 119.9
C9 C10 H10 119.8
C11 C10 C9 120.4(4)
C11 C10 H10 119.8
C10 C11 H11 120.0
C12 C11 C10 120.0(3)
C12 C11 H11 120.0
C11 C12 H12 120.0
C11 C12 C13 120.1(4)
C13 C12 H12 120.0
C8 C13 C12 120.6(3)
C8 C13 H13 119.7
C12 C13 H13 119.7
C5 C14 C15 113.4(2)
C21 C14 C5 123.8(3)
C21 C14 C15 122.7(3)
C16 C15 C14 121.9(3)
C16 C15 C20 117.9(3)
C20 C15 C14 120.1(3)
C15 C16 H16 119.4
C15 C16 C17 121.1(3)
C17 C16 H16 119.4
C16 C17 H17 120.1
C18 C17 C16 119.8(4)
C18 C17 H17 120.1
C17 C18 H18 119.9
C19 C18 C17 120.2(3)
C19 C18 H18 119.9
C18 C19 H19 119.8
C18 C19 C20 120.4(4)
C20 C19 H19 119.8
C15 C20 H20 119.8
C19 C20 C15 120.5(3)
C19 C20 H20 119.8
C14 C21 C22 121.8(3)
C14 C21 C28 122.6(3)
C22 C21 C28 115.6(2)
C23 C22 C21 120.4(3)
C27 C22 C21 122.3(3)
C27 C22 C23 117.2(3)
C22 C23 H23 119.4
C24 C23 C22 121.3(4)
C24 C23 H23 119.4
C23 C24 H24 119.7
C25 C24 C23 120.6(4)
C25 C24 H24 119.7
C24 C25 H25 120.5
C26 C25 C24 118.9(4)
C26 C25 H25 120.5
C25 C26 H26 119.8
C25 C26 C27 120.3(4)
C27 C26 H26 119.8
C22 C27 C26 121.6(3)
C22 C27 H27 119.2
C26 C27 H27 119.2
C29 C28 C21 120.7(3)
C29 C28 C33 118.3(3)
C33 C28 C21 120.9(3)
C28 C29 H29 119.5
C28 C29 C30 121.0(4)
C30 C29 H29 119.5
C29 C30 H30 120.0
C31 C30 C29 119.9(4)
C31 C30 H30 120.0
C30 C31 H31 119.8
C30 C31 C32 120.3(3)
C32 C31 H31 119.8
C31 C32 H32 120.0
C31 C32 C33 119.9(4)
C33 C32 H32 120.0
C28 C33 H33 119.8
C32 C33 C28 120.5(4)
C32 C33 H33 119.8
C35 C34 N1 120.2(3)
C39 C34 N1 118.6(3)
C39 C34 C35 121.0(3)
C34 C35 H35 120.4
C36 C35 C34 119.2(4)
C36 C35 H35 120.4
C35 C36 H36 119.6
C35 C36 C37 120.7(4)
C37 C36 H36 119.6
C36 C37 H37 120.3
C36 C37 C38 119.4(4)
C38 C37 H37 120.3
C37 C38 H38 119.7
C39 C38 C37 120.6(4)
C39 C38 H38 119.7
C34 C39 H39 120.5
C38 C39 C34 119.1(3)
C38 C39 H39 120.5

loop_
_geom_bond_atom_site_label_1
_geom_bond_atom_site_label_2
_geom_bond_distance
N1 N2 1.373(3)
N1 C7 1.397(4)
N1 C34 1.439(4)
N2 C1 1.326(4)
N3 C1 1.336(4)
N3 C2 1.377(4)
C1 C8 1.493(4)
C2 C3 1.394(4)
C2 C7 1.408(4)
C3 H3 0.9500
C3 C4 1.372(4)
C4 H4 0.9500
C4 C5 1.393(5)
C5 C6 1.395(4)
C5 C14 1.491(4)
C6 H6 0.9500
C6 C7 1.396(4)
C8 C9 1.388(4)
C8 C13 1.383(4)
C9 H9 0.9500
C9 C10 1.383(4)
C10 H10 0.9500
C10 C11 1.371(5)
C11 H11 0.9500
C11 C12 1.368(5)
C12 H12 0.9500
C12 C13 1.384(4)
C13 H13 0.9500
C14 C15 1.497(4)
C14 C21 1.350(4)
C15 C16 1.380(4)
C15 C20 1.392(4)
C16 H16 0.9500
C16 C17 1.385(4)
C17 H17 0.9500
C17 C18 1.367(5)
C18 H18 0.9500
C18 C19 1.361(5)
C19 H19 0.9500
C19 C20 1.385(5)
C20 H20 0.9500
C21 C22 1.496(4)
C21 C28 1.501(4)
C22 C23 1.382(4)
C22 C27 1.374(4)
C23 H23 0.9500
C23 C24 1.379(5)
C24 H24 0.9500
C24 C25 1.369(5)
C25 H25 0.9500
C25 C26 1.367(5)
C26 H26 0.9500
C26 C27 1.383(4)
C27 H27 0.9500
C28 C29 1.388(5)
C28 C33 1.396(4)
C29 H29 0.9500
C29 C30 1.391(4)
C30 H30 0.9500
C30 C31 1.374(5)
C31 H31 0.9500
C31 C32 1.376(6)
C32 H32 0.9500
C32 C33 1.396(4)
C33 H33 0.9500
C34 C35 1.384(4)
C34 C39 1.380(5)
C35 H35 0.9500
C35 C36 1.375(6)
C36 H36 0.9500
C36 C37 1.376(6)
C37 H37 0.9500
C37 C38 1.390(5)
C38 H38 0.9500
C38 C39 1.375(5)
C39 H39 0.9500

loop_
_geom_torsion_atom_site_label_1
_geom_torsion_atom_site_label_2
_geom_torsion_atom_site_label_3
_geom_torsion_atom_site_label_4
_geom_torsion
N1 N2 C1 N3 0.4(5)
N1 N2 C1 C8 -179.3(2)
N1 C34 C35 C36 178.1(3)
N1 C34 C39 C38 -176.9(3)
N2 N1 C7 C2 6.1(4)
N2 N1 C7 C6 -172.6(3)
N2 N1 C34 C35 -131.7(3)
N2 N1 C34 C39 44.9(4)
N2 C1 C8 C9 14.3(4)
N2 C1 C8 C13 -164.4(3)
N3 C1 C8 C9 -165.5(3)
N3 C1 C8 C13 15.9(4)
N3 C2 C3 C4 -178.6(3)
N3 C2 C7 N1 -2.0(4)
N3 C2 C7 C6 176.8(3)
C1 N3 C2 C3 175.7(3)
C1 N3 C2 C7 -2.5(4)
C1 C8 C9 C10 -178.8(3)
C1 C8 C13 C12 178.2(3)
C2 N3 C1 N2 3.5(5)
C2 N3 C1 C8 -176.8(3)
C2 C3 C4 C5 0.9(5)
C3 C2 C7 N1 179.8(3)
C3 C2 C7 C6 -1.4(4)
C3 C4 C5 C6 0.2(5)
C3 C4 C5 C14 178.7(3)
C4 C5 C6 C7 -1.9(4)
C4 C5 C14 C15 -44.2(4)
C4 C5 C14 C21 132.5(4)
C5 C6 C7 N1 -178.8(3)
C5 C6 C7 C2 2.5(4)
C5 C14 C15 C16 126.5(3)
C5 C14 C15 C20 -49.1(4)
C5 C14 C21 C22 175.7(3)
C5 C14 C21 C28 -6.3(5)
C6 C5 C14 C15 134.2(3)
C6 C5 C14 C21 -49.1(5)
C7 N1 N2 C1 -5.4(4)
C7 N1 C34 C35 51.1(4)
C7 N1 C34 C39 -132.3(3)
C7 C2 C3 C4 -0.3(5)
C8 C9 C10 C11 0.8(6)
C9 C8 C13 C12 -0.4(5)
C9 C10 C11 C12 -0.8(6)
C10 C11 C12 C13 0.2(6)
C11 C12 C13 C8 0.4(5)
C13 C8 C9 C10 -0.1(5)
C14 C5 C6 C7 179.7(3)
C14 C15 C16 C17 -177.6(3)
C14 C15 C20 C19 177.4(3)
C14 C21 C22 C23 130.6(4)
C14 C21 C22 C27 -47.1(5)
C14 C21 C28 C29 132.9(4)
C14 C21 C28 C33 -48.6(5)
C15 C14 C21 C22 -8.0(5)
C15 C14 C21 C28 170.0(3)
C15 C16 C17 C18 1.1(6)
C16 C15 C20 C19 1.7(5)
C16 C17 C18 C19 0.1(6)
C17 C18 C19 C20 -0.3(6)
C18 C19 C20 C15 -0.6(6)
C20 C15 C16 C17 -1.9(5)
C21 C14 C15 C16 -50.2(5)
C21 C14 C15 C20 134.1(4)
C21 C22 C23 C24 -174.5(4)
C21 C22 C27 C26 176.0(4)
C21 C28 C29 C30 179.9(3)
C21 C28 C33 C32 179.8(3)
C22 C21 C28 C29 -49.0(4)
C22 C21 C28 C33 129.5(3)
C22 C23 C24 C25 -2.1(6)
C23 C22 C27 C26 -1.7(5)
C23 C24 C25 C26 -0.8(7)
C24 C25 C26 C27 2.4(7)
C25 C26 C27 C22 -1.1(6)
C27 C22 C23 C24 3.3(6)
C28 C21 C22 C23 -47.5(5)
C28 C21 C22 C27 134.8(3)
C28 C29 C30 C31 -0.1(5)
C29 C28 C33 C32 -1.6(5)
C29 C30 C31 C32 -0.9(6)
C30 C31 C32 C33 0.6(6)
C31 C32 C33 C28 0.7(5)
C33 C28 C29 C30 1.4(5)
C34 N1 N2 C1 177.3(2)
C34 N1 C7 C2 -177.0(3)
C34 N1 C7 C6 4.3(4)
C34 C35 C36 C37 -1.8(6)
C35 C34 C39 C38 -0.3(5)
C35 C36 C37 C38 0.7(6)
C36 C37 C38 C39 0.7(6)
C37 C38 C39 C34 -0.8(5)
C39 C34 C35 C36 1.6(5)
